data_4332865
loop_
_publ_author_name
'Zhou, Jian'
'Bian, Guo-Qing'
'Dai, Jie'
'Zhang, Yong'
'Zhu, Qin-Yu'
'Lu, Wen'

_publ_section_title
;
 Luminescent 2-D Double-layered Polymer, [(CuI)4(CH3SCH3)3]\\infty ,
 Containing Helical Chains Constructed by Flower-Basket-Shaped
 Cu4I4Clusters
;
_journal_issue 21
_journal_name_full 'Inorganic Chemistry'
_journal_page_first 8486
_journal_page_last 8488
_journal_paper_doi 10.1021/ic060972t
_journal_volume 45
_journal_year 2006
_chemical_formula_moiety 'C6 H18 Cu4 I4 S3'
_chemical_formula_sum 'C6 H18 Cu4 I4 S3'
_chemical_formula_weight 948.21
_chemical_name_systematic
; 
 ? 
;
_space_group_IT_number 64
_symmetry_cell_setting orthorhombic
_symmetry_Int_Tables_number 64
_symmetry_space_group_name_Hall '-C 2ac 2'
_symmetry_space_group_name_H-M 'C m c a'
_atom_sites_solution_hydrogens geom
_atom_sites_solution_primary direct
_atom_sites_solution_secondary difmap
_audit_creation_method SHELXL-97
_cell_angle_alpha 90.00
_cell_angle_beta 90.00
_cell_angle_gamma 90.00
_cell_formula_units_Z 8
_cell_length_a 12.8907(15)
_cell_length_b 29.650(4)
_cell_length_c 10.7008(13)
_cell_measurement_reflns_used 8076
_cell_measurement_temperature 173(2)
_cell_measurement_theta_max 25.3
_cell_measurement_theta_min 3.2
_cell_volume 4089.9(9)
_computing_cell_refinement CrystalClear
_computing_data_collection CrystalClear
_computing_data_reduction CrystalStructure
_computing_structure_refinement 'SHELXL-97 (Sheldrick, 1997)'
_computing_structure_solution 'SHELXS-97 (Sheldrick, 1990)'
_diffrn_ambient_temperature 173(2)
_diffrn_detector_area_resol_mean 7.31
_diffrn_measured_fraction_theta_full 0.997
_diffrn_measured_fraction_theta_max 0.997
_diffrn_measurement_device_type 'Rigaku Mercury'
_diffrn_measurement_method \w
_diffrn_radiation_monochromator graphite
_diffrn_radiation_source 'fine-focus sealed tube'
_diffrn_radiation_type MoK\a
_diffrn_radiation_wavelength 0.71070
_diffrn_reflns_av_R_equivalents 0.0357
_diffrn_reflns_av_sigmaI/netI 0.0196
_diffrn_reflns_limit_h_max 15
_diffrn_reflns_limit_h_min -13
_diffrn_reflns_limit_k_max 35
_diffrn_reflns_limit_k_min -31
_diffrn_reflns_limit_l_max 12
_diffrn_reflns_limit_l_min -12
_diffrn_reflns_number 19064
_diffrn_reflns_theta_full 25.34
_diffrn_reflns_theta_max 25.34
_diffrn_reflns_theta_min 3.16
_exptl_absorpt_coefficient_mu 10.429
_exptl_absorpt_correction_T_max 0.015
_exptl_absorpt_correction_T_min 0.005
_exptl_absorpt_correction_type multi-scan
_exptl_absorpt_process_details 'Jacobson, R. (1998) Private communication'
_exptl_crystal_colour colorless
_exptl_crystal_density_diffrn 3.080
_exptl_crystal_density_method 'not measured'
_exptl_crystal_description block
_exptl_crystal_F_000 3440
_exptl_crystal_size_max 0.58
_exptl_crystal_size_mid 0.45
_exptl_crystal_size_min 0.40
_refine_diff_density_max 0.876
_refine_diff_density_min -0.804
_refine_diff_density_rms 0.139
_refine_ls_extinction_method none
_refine_ls_goodness_of_fit_ref 1.146
_refine_ls_hydrogen_treatment constr
_refine_ls_matrix_type full
_refine_ls_number_parameters 91
_refine_ls_number_reflns 1962
_refine_ls_number_restraints 0
_refine_ls_restrained_S_all 1.146
_refine_ls_R_factor_all 0.0242
_refine_ls_R_factor_gt 0.0240
_refine_ls_shift/su_max 0.001
_refine_ls_shift/su_mean 0.000
_refine_ls_structure_factor_coef Fsqd
_refine_ls_weighting_details 'calc w=1/[\s^2^(Fo^2^)+(0.0272P)^2^+35.8977P] where P=(Fo^2^+2Fc^2^)/3'
_refine_ls_weighting_scheme calc
_refine_ls_wR_factor_gt 0.0622
_refine_ls_wR_factor_ref 0.0623
_reflns_number_gt 1950
_reflns_number_total 1962
_reflns_threshold_expression >2sigma(I)
_cod_data_source_file ic060972tsup1.cif
_cod_data_source_block shelxl
_cod_original_cell_volume 4090.0(9)
_cod_original_sg_symbol_Hall '-C 2bc 2'
_cod_database_code 4332865

loop_
_symmetry_equiv_pos_as_xyz
'x, y, z'
'-x, y, z'
'x, -y+1/2, z+1/2'
'-x, -y+1/2, z+1/2'
'x+1/2, y+1/2, z'
'-x+1/2, y+1/2, z'
'x+1/2, -y+1, z+1/2'
'-x+1/2, -y+1, z+1/2'
'-x, -y, -z'
'x, -y, -z'
'-x, y-1/2, -z-1/2'
'x, y-1/2, -z-1/2'
'-x+1/2, -y+1/2, -z'
'x+1/2, -y+1/2, -z'
'-x+1/2, y, -z-1/2'
'x+1/2, y, -z-1/2'

loop_
_atom_site_label
_atom_site_type_symbol
_atom_site_fract_x
_atom_site_fract_y
_atom_site_fract_z
_atom_site_U_iso_or_equiv
_atom_site_adp_type
_atom_site_occupancy
_atom_site_symmetry_multiplicity
_atom_site_calc_flag
_atom_site_refinement_flags
I1 I 0.67504(2) 0.419421(10) 0.51093(3) 0.02102(11) Uani 1 1 d .
I2 I 0.5000 0.386256(15) 0.85727(4) 0.02128(13) Uani 1 2 d S
I3 I 0.5000 0.289224(15) 0.55564(4) 0.02285(13) Uani 1 2 d S
Cu1 Cu 0.5000 0.42259(3) 0.38694(8) 0.0239(2) Uani 1 2 d S
Cu2 Cu 0.5000 0.43247(3) 0.63907(7) 0.0211(2) Uani 1 2 d S
Cu3 Cu 0.60515(5) 0.355325(19) 0.65985(5) 0.02064(15) Uani 1 1 d .
S1 S 0.5000 0.49425(5) 0.28566(15) 0.0156(3) Uani 1 2 d S
S2 S 0.5000 0.37651(6) 0.21444(17) 0.0333(5) Uani 1 2 d S
S3 S 0.7500 0.32200(5) 0.7500 0.0152(3) Uani 1 2 d S
C1 C 0.3927(5) 0.4913(2) 0.1781(6) 0.0400(15) Uani 1 1 d .
H1A H 0.3936 0.5179 0.1234 0.060 Uiso 1 1 calc R
H1B H 0.3274 0.4906 0.2250 0.060 Uiso 1 1 calc R
H1C H 0.3986 0.4640 0.1274 0.060 Uiso 1 1 calc R
C2 C 0.3931(5) 0.3383(2) 0.2209(7) 0.0484(17) Uani 1 1 d .
H2A H 0.4037 0.3140 0.1603 0.073 Uiso 1 1 calc R
H2B H 0.3289 0.3545 0.2009 0.073 Uiso 1 1 calc R
H2C H 0.3879 0.3255 0.3052 0.073 Uiso 1 1 calc R
C3 C 0.8016(5) 0.28295(19) 0.6378(5) 0.0345(13) Uani 1 1 d .
H3A H 0.8624 0.2678 0.6732 0.052 Uiso 1 1 calc R
H3B H 0.8218 0.2993 0.5620 0.052 Uiso 1 1 calc R
H3C H 0.7486 0.2605 0.6169 0.052 Uiso 1 1 calc R

loop_
_atom_site_aniso_label
_atom_site_aniso_U_11
_atom_site_aniso_U_22
_atom_site_aniso_U_33
_atom_site_aniso_U_23
_atom_site_aniso_U_13
_atom_site_aniso_U_12
I1 0.01896(19) 0.02462(19) 0.01947(18) 0.00602(12) 0.00263(12) -0.00117(12)
I2 0.0292(3) 0.0217(2) 0.0130(2) 0.00051(16) 0.000 0.000
I3 0.0209(2) 0.0224(2) 0.0253(3) -0.00599(18) 0.000 0.000
Cu1 0.0320(5) 0.0232(4) 0.0167(4) -0.0010(3) 0.000 0.000
Cu2 0.0296(5) 0.0182(4) 0.0154(4) -0.0005(3) 0.000 0.000
Cu3 0.0210(3) 0.0201(3) 0.0209(3) 0.0025(2) -0.0029(2) 0.0013(2)
S1 0.0167(8) 0.0167(7) 0.0133(7) 0.0009(6) 0.000 0.000
S2 0.0606(14) 0.0235(9) 0.0157(9) -0.0031(7) 0.000 0.000
S3 0.0170(8) 0.0150(7) 0.0137(7) 0.000 -0.0018(6) 0.000
C1 0.034(3) 0.042(3) 0.044(4) 0.005(3) -0.024(3) -0.009(3)
C2 0.048(4) 0.044(4) 0.053(4) -0.020(3) -0.015(3) 0.001(3)
C3 0.034(3) 0.035(3) 0.034(3) -0.019(2) -0.003(3) 0.006(3)

loop_
_atom_type_symbol
_atom_type_description
_atom_type_scat_dispersion_real
_atom_type_scat_dispersion_imag
_atom_type_scat_source
C C 0.0033 0.0016 'International Tables Vol C Tables 4.2.6.8 and 6.1.1.4'
H H 0.0000 0.0000 'International Tables Vol C Tables 4.2.6.8 and 6.1.1.4'
Cu Cu 0.3201 1.2651 'International Tables Vol C Tables 4.2.6.8 and 6.1.1.4'
I I -0.4742 1.8119 'International Tables Vol C Tables 4.2.6.8 and 6.1.1.4'
S S 0.1246 0.1234 'International Tables Vol C Tables 4.2.6.8 and 6.1.1.4'

loop_
_geom_angle_atom_site_label_1
_geom_angle_atom_site_label_2
_geom_angle_atom_site_label_3
_geom_angle
_geom_angle_site_symmetry_1
_geom_angle_site_symmetry_3
Cu1 I1 Cu3 92.16(2) . .
Cu1 I1 Cu2 61.75(2) . .
Cu3 I1 Cu2 60.36(2) . .
Cu3 I2 Cu3 60.96(3) 2_655 .
Cu3 I2 Cu2 59.46(2) 2_655 .
Cu3 I2 Cu2 59.46(2) . .
Cu3 I3 Cu3 62.02(3) . 2_655
S2 Cu1 S1 99.48(7) . .
S2 Cu1 I1 112.69(3) . .
S1 Cu1 I1 105.20(3) . .
S2 Cu1 I1 112.69(3) . 2_655
S1 Cu1 I1 105.20(3) . 2_655
I1 Cu1 I1 118.96(4) . 2_655
S2 Cu1 Cu2 149.69(6) . .
S1 Cu1 Cu2 110.83(5) . .
I1 Cu1 Cu2 60.019(18) . .
I1 Cu1 Cu2 60.019(18) 2_655 .
S1 Cu2 Cu3 140.79(3) 9_666 2_655
S1 Cu2 Cu3 140.79(3) 9_666 .
Cu3 Cu2 Cu3 61.07(3) 2_655 .
S1 Cu2 I1 108.33(3) 9_666 2_655
Cu3 Cu2 I1 59.268(19) 2_655 2_655
Cu3 Cu2 I1 110.37(3) . 2_655
S1 Cu2 I1 108.33(3) 9_666 .
Cu3 Cu2 I1 110.37(3) 2_655 .
Cu3 Cu2 I1 59.268(19) . .
I1 Cu2 I1 115.46(3) 2_655 .
S1 Cu2 I2 100.07(5) 9_666 .
Cu3 Cu2 I2 59.62(2) 2_655 .
Cu3 Cu2 I2 59.62(2) . .
I1 Cu2 I2 111.70(2) 2_655 .
I1 Cu2 I2 111.70(2) . .
S1 Cu2 Cu1 116.53(5) 9_666 .
Cu3 Cu2 Cu1 89.45(3) 2_655 .
Cu3 Cu2 Cu1 89.45(3) . .
I1 Cu2 Cu1 58.231(17) 2_655 .
I1 Cu2 Cu1 58.231(17) . .
I2 Cu2 Cu1 143.40(4) . .
S3 Cu3 I3 105.86(4) . .
S3 Cu3 I1 106.43(3) . .
I3 Cu3 I1 117.16(3) . .
S3 Cu3 Cu2 143.89(4) . .
I3 Cu3 Cu2 109.97(3) . .
I1 Cu3 Cu2 60.37(2) . .
S3 Cu3 I2 103.03(3) . .
I3 Cu3 I2 109.23(2) . .
I1 Cu3 I2 113.79(2) . .
Cu2 Cu3 I2 60.92(2) . .
S3 Cu3 Cu3 143.51(3) . 2_655
I3 Cu3 Cu3 58.988(14) . 2_655
I1 Cu3 Cu3 109.962(15) . 2_655
Cu2 Cu3 Cu3 59.466(16) . 2_655
I2 Cu3 Cu3 59.520(14) . 2_655
C1 S1 C1 100.3(4) . 2_655
C1 S1 Cu2 105.5(2) . 9_666
C1 S1 Cu2 105.5(2) 2_655 9_666
C1 S1 Cu1 104.3(2) . .
C1 S1 Cu1 104.3(2) 2_655 .
Cu2 S1 Cu1 132.63(8) 9_666 .
C2 S2 C2 101.1(4) . 2_655
C2 S2 Cu1 110.2(2) . .
C2 S2 Cu1 110.2(2) 2_655 .
C3 S3 C3 99.7(4) 15_657 .
C3 S3 Cu3 107.11(19) 15_657 15_657
C3 S3 Cu3 104.75(19) . 15_657
C3 S3 Cu3 104.75(19) 15_657 .
C3 S3 Cu3 107.11(19) . .
Cu3 S3 Cu3 129.63(7) 15_657 .
S1 C1 H1A 109.5 . .
S1 C1 H1B 109.5 . .
H1A C1 H1B 109.5 . .
S1 C1 H1C 109.5 . .
H1A C1 H1C 109.5 . .
H1B C1 H1C 109.5 . .
S2 C2 H2A 109.5 . .
S2 C2 H2B 109.5 . .
H2A C2 H2B 109.5 . .
S2 C2 H2C 109.5 . .
H2A C2 H2C 109.5 . .
H2B C2 H2C 109.5 . .
S3 C3 H3A 109.5 . .
S3 C3 H3B 109.5 . .
H3A C3 H3B 109.5 . .
S3 C3 H3C 109.5 . .
H3A C3 H3C 109.5 . .
H3B C3 H3C 109.5 . .

loop_
_geom_bond_atom_site_label_1
_geom_bond_atom_site_label_2
_geom_bond_distance
_geom_bond_site_symmetry_2
I1 Cu1 2.6192(6) .
I1 Cu3 2.6387(7) .
I1 Cu2 2.6685(6) .
I2 Cu3 2.6723(7) 2_655
I2 Cu3 2.6723(7) .
I2 Cu2 2.7073(9) .
I3 Cu3 2.6310(7) .
I3 Cu3 2.6310(7) 2_655
Cu1 S2 2.297(2) .
Cu1 S1 2.3851(18) .
Cu1 I1 2.6192(6) 2_655
Cu1 Cu2 2.7138(12) .
Cu2 S1 2.3174(18) 9_666
Cu2 Cu3 2.6681(9) 2_655
Cu2 Cu3 2.6681(9) .
Cu2 I1 2.6685(6) 2_655
Cu3 S3 2.3224(9) .
Cu3 Cu3 2.7110(12) 2_655
S1 C1 1.802(5) .
S1 C1 1.802(5) 2_655
S1 Cu2 2.3174(17) 9_666
S2 C2 1.785(7) .
S2 C2 1.785(7) 2_655
S3 C3 1.796(5) 15_657
S3 C3 1.796(5) .
S3 Cu3 2.3224(9) 15_657
C1 H1A 0.9800 .
C1 H1B 0.9800 .
C1 H1C 0.9800 .
C2 H2A 0.9800 .
C2 H2B 0.9800 .
C2 H2C 0.9800 .
C3 H3A 0.9800 .
C3 H3B 0.9800 .
C3 H3C 0.9800 .

loop_
_geom_torsion_atom_site_label_1
_geom_torsion_atom_site_label_2
_geom_torsion_atom_site_label_3
_geom_torsion_atom_site_label_4
_geom_torsion
_geom_torsion_site_symmetry_1
_geom_torsion_site_symmetry_4
Cu3 I1 Cu1 S2 -92.64(6) . .
Cu2 I1 Cu1 S2 -147.04(6) . .
Cu3 I1 Cu1 S1 159.99(4) . .
Cu2 I1 Cu1 S1 105.59(5) . .
Cu3 I1 Cu1 I1 42.55(4) . 2_655
Cu2 I1 Cu1 I1 -11.85(3) . 2_655
Cu3 I1 Cu1 Cu2 54.40(3) . .
Cu1 I1 Cu2 S1 -110.39(5) . 9_666
Cu3 I1 Cu2 S1 138.82(5) . 9_666
Cu1 I1 Cu2 Cu3 75.99(3) . 2_655
Cu3 I1 Cu2 Cu3 -34.80(2) . 2_655
Cu1 I1 Cu2 Cu3 110.79(3) . .
Cu1 I1 Cu2 I1 11.26(3) . 2_655
Cu3 I1 Cu2 I1 -99.53(4) . 2_655
Cu1 I1 Cu2 I2 140.34(4) . .
Cu3 I1 Cu2 I2 29.55(3) . .
Cu3 I1 Cu2 Cu1 -110.79(3) . .
Cu3 I2 Cu2 S1 143.919(17) 2_655 9_666
Cu3 I2 Cu2 S1 -143.919(17) . 9_666
Cu3 I2 Cu2 Cu3 72.16(3) . 2_655
Cu3 I2 Cu2 Cu3 -72.16(3) 2_655 .
Cu3 I2 Cu2 I1 29.43(2) 2_655 2_655
Cu3 I2 Cu2 I1 101.59(3) . 2_655
Cu3 I2 Cu2 I1 -101.59(3) 2_655 .
Cu3 I2 Cu2 I1 -29.43(2) . .
Cu3 I2 Cu2 Cu1 -36.081(17) 2_655 .
Cu3 I2 Cu2 Cu1 36.081(17) . .
S2 Cu1 Cu2 S1 180.0 . 9_666
S1 Cu1 Cu2 S1 0.0 . 9_666
I1 Cu1 Cu2 S1 95.986(17) . 9_666
I1 Cu1 Cu2 S1 -95.986(17) 2_655 9_666
S2 Cu1 Cu2 Cu3 -30.535(16) . 2_655
S1 Cu1 Cu2 Cu3 149.465(16) . 2_655
I1 Cu1 Cu2 Cu3 -114.55(3) . 2_655
I1 Cu1 Cu2 Cu3 53.478(19) 2_655 2_655
S2 Cu1 Cu2 Cu3 30.536(16) . .
S1 Cu1 Cu2 Cu3 -149.464(16) . .
I1 Cu1 Cu2 Cu3 -53.478(19) . .
I1 Cu1 Cu2 Cu3 114.55(3) 2_655 .
S2 Cu1 Cu2 I1 -84.014(17) . 2_655
S1 Cu1 Cu2 I1 95.986(17) . 2_655
I1 Cu1 Cu2 I1 -168.03(3) . 2_655
S2 Cu1 Cu2 I1 84.014(17) . .
S1 Cu1 Cu2 I1 -95.986(17) . .
I1 Cu1 Cu2 I1 168.03(3) 2_655 .
S2 Cu1 Cu2 I2 0.0 . .
S1 Cu1 Cu2 I2 180.0 . .
I1 Cu1 Cu2 I2 -84.014(17) . .
I1 Cu1 Cu2 I2 84.014(17) 2_655 .
Cu3 I3 Cu3 S3 143.554(16) 2_655 .
Cu3 I3 Cu3 I1 -98.01(2) 2_655 .
Cu3 I3 Cu3 Cu2 -31.88(3) 2_655 .
Cu3 I3 Cu3 I2 33.23(3) 2_655 .
Cu1 I1 Cu3 S3 161.25(4) . .
Cu2 I1 Cu3 S3 -143.25(4) . .
Cu1 I1 Cu3 I3 43.12(3) . .
Cu2 I1 Cu3 I3 98.62(3) . .
Cu1 I1 Cu3 Cu2 -55.50(3) . .
Cu1 I1 Cu3 I2 -85.98(3) . .
Cu2 I1 Cu3 I2 -30.49(2) . .
Cu1 I1 Cu3 Cu3 -21.43(2) . 2_655
Cu2 I1 Cu3 Cu3 34.070(19) . 2_655
S1 Cu2 Cu3 S3 -4.53(10) 9_666 .
Cu3 Cu2 Cu3 S3 -140.83(4) 2_655 .
I1 Cu2 Cu3 S3 -174.92(4) 2_655 .
I1 Cu2 Cu3 S3 76.85(5) . .
I2 Cu2 Cu3 S3 -71.06(5) . .
Cu1 Cu2 Cu3 S3 129.50(5) . .
S1 Cu2 Cu3 I3 168.01(6) 9_666 .
Cu3 Cu2 Cu3 I3 31.70(3) 2_655 .
I1 Cu2 Cu3 I3 -2.39(4) 2_655 .
I1 Cu2 Cu3 I3 -110.61(3) . .
I2 Cu2 Cu3 I3 101.47(3) . .
Cu1 Cu2 Cu3 I3 -57.97(3) . .
S1 Cu2 Cu3 I1 -81.38(7) 9_666 .
Cu3 Cu2 Cu3 I1 142.32(2) 2_655 .
I1 Cu2 Cu3 I1 108.22(3) 2_655 .
I2 Cu2 Cu3 I1 -147.92(2) . .
Cu1 Cu2 Cu3 I1 52.641(18) . .
S1 Cu2 Cu3 I2 66.54(7) 9_666 .
Cu3 Cu2 Cu3 I2 -69.768(16) 2_655 .
I1 Cu2 Cu3 I2 -103.86(2) 2_655 .
I1 Cu2 Cu3 I2 147.92(2) . .
Cu1 Cu2 Cu3 I2 -159.44(2) . .
S1 Cu2 Cu3 Cu3 136.31(7) 9_666 2_655
I1 Cu2 Cu3 Cu3 -34.093(16) 2_655 2_655
I1 Cu2 Cu3 Cu3 -142.32(2) . 2_655
I2 Cu2 Cu3 Cu3 69.768(16) . 2_655
Cu1 Cu2 Cu3 Cu3 -89.674(18) . 2_655
Cu3 I2 Cu3 S3 -145.22(4) 2_655 .
Cu2 I2 Cu3 S3 145.10(4) . .
Cu3 I2 Cu3 I3 -33.02(3) 2_655 .
Cu2 I2 Cu3 I3 -102.70(3) . .
Cu3 I2 Cu3 I1 99.99(2) 2_655 .
Cu2 I2 Cu3 I1 30.30(2) . .
Cu3 I2 Cu3 Cu2 69.682(18) 2_655 .
Cu2 I2 Cu3 Cu3 -69.682(18) . 2_655
S2 Cu1 S1 C1 52.4(2) . .
I1 Cu1 S1 C1 169.2(2) . .
I1 Cu1 S1 C1 -64.4(2) 2_655 .
Cu2 Cu1 S1 C1 -127.6(2) . .
S2 Cu1 S1 C1 -52.4(2) . 2_655
I1 Cu1 S1 C1 64.4(2) . 2_655
I1 Cu1 S1 C1 -169.2(2) 2_655 2_655
Cu2 Cu1 S1 C1 127.6(2) . 2_655
S2 Cu1 S1 Cu2 180.0 . 9_666
I1 Cu1 S1 Cu2 -63.21(3) . 9_666
I1 Cu1 S1 Cu2 63.21(3) 2_655 9_666
Cu2 Cu1 S1 Cu2 0.0 . 9_666
S1 Cu1 S2 C2 -124.6(3) . .
I1 Cu1 S2 C2 124.4(2) . .
I1 Cu1 S2 C2 -13.6(3) 2_655 .
Cu2 Cu1 S2 C2 55.4(3) . .
S1 Cu1 S2 C2 124.6(3) . 2_655
I1 Cu1 S2 C2 13.6(3) . 2_655
I1 Cu1 S2 C2 -124.4(2) 2_655 2_655
Cu2 Cu1 S2 C2 -55.4(3) . 2_655
I3 Cu3 S3 C3 -60.6(2) . 15_657
I1 Cu3 S3 C3 174.1(2) . 15_657
Cu2 Cu3 S3 C3 112.1(2) . 15_657
I2 Cu3 S3 C3 54.1(2) . 15_657
Cu3 Cu3 S3 C3 -1.7(2) 2_655 15_657
I3 Cu3 S3 C3 44.7(2) . .
I1 Cu3 S3 C3 -80.6(2) . .
Cu2 Cu3 S3 C3 -142.6(2) . .
I2 Cu3 S3 C3 159.4(2) . .
Cu3 Cu3 S3 C3 103.6(2) 2_655 .
I3 Cu3 S3 Cu3 171.63(3) . 15_657
I1 Cu3 S3 Cu3 46.284(18) . 15_657
Cu2 Cu3 S3 Cu3 -15.67(4) . 15_657
I2 Cu3 S3 Cu3 -73.714(19) . 15_657
Cu3 Cu3 S3 Cu3 -129.47(4) 2_655 15_657
